data_4335168
loop_
_publ_author_name
'Viktor Hlukhyy'
'Lisa Siggelkow'
'Thomas F. F\"assler'

_publ_contact_author_address
;  Departement of Chemistry, Technische Universitaet Muenchen,
   Lichtenbergstrasse 4,
   85747 Garching, Germany
;
_publ_contact_author_email Viktor.Hlukhyy@lrz.tu-muenchen.de
_publ_contact_author_fax '+49-(0) 89 289 13186'
_publ_contact_author_name 'Viktor Hlukhyy'
_publ_contact_author_phone '+49-(0) 89 289 13226'
_publ_section_title
;
 From One to Three Dimensions: Corrugated\\infty1 [NiGe] Ribbons as a
 Building Block in Alkaline Earth Metal Ae/Ni/Ge Phases with Crystal
 Structure and Chemical Bonding in AeNiGe (Ae = Mg, Sr, Ba)
;
_journal_name_full 'Inorganic Chemistry'
_journal_page_first 6905
_journal_page_last 6915
_journal_paper_doi 10.1021/ic302681t
_journal_volume 52
_journal_year 2013
_chemical_formula_sum 'Ge Mg Ni'
_chemical_formula_weight 155.61
_space_group_IT_number 62
_symmetry_cell_setting orthorhombic
_symmetry_space_group_name_Hall '-P 2ac 2n'
_symmetry_space_group_name_H-M 'P n m a'
_atom_sites_solution_primary direct
_atom_sites_solution_secondary difmap
_audit_creation_method SHELXL-97
_audit_update_record
;
2012-11-29 # Formatted by publCIF
;
_cell_angle_alpha 90.00
_cell_angle_beta 90.00
_cell_angle_gamma 90.00
_cell_formula_units_Z 4
_cell_length_a 6.47418(15)
_cell_length_b 4.07161(9)
_cell_length_c 6.94261(17)
_cell_measurement_reflns_used 45
_cell_measurement_temperature 293(2)
_cell_measurement_theta_max 45
_cell_measurement_theta_min 5
_cell_volume 183.010(7)
_computing_cell_refinement 'WinXPOW (Stoe, 2003)'
_computing_data_collection
;
CrysAlis CCD, Oxford Diffraction Ltd.,
Version 1.171.32.15 (release 10-01-2008 CrysAlis171 .NET)
;
_computing_data_reduction
;
CrysAlis RED, Oxford Diffraction Ltd.,
Version 1.171.32.15 (release 10-01-2008 CrysAlis171 .NET)
;
_computing_molecular_graphics 'DIAMOND 3.2 (Brandenburg)'
_computing_structure_refinement 'SHELXL-97 (Sheldrick, 1997)'
_computing_structure_solution 'SHELXS-97 (Sheldrick, 1990)'
_diffrn_ambient_temperature 293(2)
_diffrn_measured_fraction_theta_full 1.000
_diffrn_measured_fraction_theta_max 1.000
_diffrn_measurement_device_type
;
'Oxford Diffraction Xcalibur3 diffractometer, CCD detector'  
;
_diffrn_measurement_method '\w and \p scans'
_diffrn_radiation_monochromator graphite
_diffrn_radiation_source 'fine-focus sealed tube'
_diffrn_radiation_type MoK\a
_diffrn_radiation_wavelength 0.71073
_diffrn_reflns_av_R_equivalents 0.0162
_diffrn_reflns_av_sigmaI/netI 0.0103
_diffrn_reflns_limit_h_max 8
_diffrn_reflns_limit_h_min -9
_diffrn_reflns_limit_k_max 4
_diffrn_reflns_limit_k_min -5
_diffrn_reflns_limit_l_max 9
_diffrn_reflns_limit_l_min -9
_diffrn_reflns_number 1556
_diffrn_reflns_theta_full 30.04
_diffrn_reflns_theta_max 30.04
_diffrn_reflns_theta_min 4.30
_exptl_absorpt_coefficient_mu 26.479
_exptl_absorpt_correction_T_max 1.00000
_exptl_absorpt_correction_T_min 0.37968
_exptl_absorpt_correction_type multi-scan
_exptl_absorpt_process_details
;
CrysAlis RED, Oxford Diffraction Ltd.,
Version 1.171.33.34d (release 27-02-2009 CrysAlis171 .NET)
empirical absorption correction using spherical harmonics,
implemented in SCALE3 ABSPACK scaling algorithm.
;
_exptl_crystal_colour 'metallic silver'
_exptl_crystal_density_diffrn 5.648
_exptl_crystal_description irregular
_exptl_crystal_F_000 288
_exptl_crystal_size_max 0.09
_exptl_crystal_size_mid 0.07
_exptl_crystal_size_min 0.04
_refine_diff_density_max 0.576
_refine_diff_density_min -0.655
_refine_diff_density_rms 0.164
_refine_ls_extinction_coef 0.0263(18)
_refine_ls_extinction_expression Fc^*^=kFc[1+0.001xFc^2^\l^3^/sin(2\q)]^-1/4^
_refine_ls_extinction_method SHELXL
_refine_ls_goodness_of_fit_ref 1.298
_refine_ls_matrix_type full
_refine_ls_number_parameters 20
_refine_ls_number_reflns 305
_refine_ls_number_restraints 0
_refine_ls_restrained_S_all 1.298
_refine_ls_R_factor_all 0.0154
_refine_ls_R_factor_gt 0.0148
_refine_ls_shift/su_max 0.000
_refine_ls_shift/su_mean 0.000
_refine_ls_structure_factor_coef Fsqd
_refine_ls_weighting_details 'calc w=1/[\s^2^(Fo^2^)+(0.0160P)^2^+0.1421P] where P=(Fo^2^+2Fc^2^)/3'
_refine_ls_weighting_scheme calc
_refine_ls_wR_factor_gt 0.0328
_refine_ls_wR_factor_ref 0.0330
_reflns_number_gt 294
_reflns_number_total 305
_reflns_threshold_expression >2sigma(I)
_cod_data_source_file ic302681t_si_002_2.cif
_cod_data_source_block MgNiGe
_cod_database_code 4335168

loop_
_symmetry_equiv_pos_as_xyz
'x, y, z'
'-x+1/2, -y, z+1/2'
'-x, y+1/2, -z'
'x+1/2, -y+1/2, -z+1/2'
'-x, -y, -z'
'x-1/2, y, -z-1/2'
'x, -y-1/2, z'
'-x-1/2, y-1/2, z-1/2'

loop_
_atom_site_label
_atom_site_type_symbol
_atom_site_fract_x
_atom_site_fract_y
_atom_site_fract_z
_atom_site_U_iso_or_equiv
_atom_site_adp_type
_atom_site_occupancy
_atom_site_symmetry_multiplicity
_atom_site_calc_flag
_atom_site_refinement_flags
Mg Mg 0.00194(16) 0.2500 0.68763(15) 0.0116(2) Uani 1 2 d S
Ni Ni 0.34605(6) 0.2500 0.44589(5) 0.01040(13) Uani 1 2 d S
Ge Ge 0.21043(5) 0.2500 0.11862(4) 0.00945(12) Uani 1 2 d S

loop_
_atom_site_aniso_label
_atom_site_aniso_U_11
_atom_site_aniso_U_22
_atom_site_aniso_U_33
_atom_site_aniso_U_23
_atom_site_aniso_U_13
_atom_site_aniso_U_12
Mg 0.0108(5) 0.0120(5) 0.0119(5) 0.000 0.0024(4) 0.000
Ni 0.0105(2) 0.01096(19) 0.0097(2) 0.000 0.00135(13) 0.000
Ge 0.00902(17) 0.00802(16) 0.01130(18) 0.000 -0.00068(10) 0.000

loop_
_atom_type_symbol
_atom_type_description
_atom_type_scat_dispersion_real
_atom_type_scat_dispersion_imag
_atom_type_scat_source
Mg Mg 0.0486 0.0363 'International Tables Vol C Tables 4.2.6.8 and 6.1.1.4'
Ni Ni 0.3393 1.1124 'International Tables Vol C Tables 4.2.6.8 and 6.1.1.4'
Ge Ge 0.1547 1.8001 'International Tables Vol C Tables 4.2.6.8 and 6.1.1.4'

loop_
_geom_angle_atom_site_label_1
_geom_angle_atom_site_label_2
_geom_angle_atom_site_label_3
_geom_angle
_geom_angle_site_symmetry_1
_geom_angle_site_symmetry_3
Ni Mg Ni 148.63(4) 6_557 .
Ni Mg Ge 113.84(3) 6_557 2_565
Ni Mg Ge 50.648(17) . 2_565
Ni Mg Ge 113.84(3) 6_557 2
Ni Mg Ge 50.648(17) . 2
Ge Mg Ge 93.27(3) 2_565 2
Ni Mg Ge 51.139(18) 6_557 5_556
Ni Mg Ge 132.929(16) . 5_556
Ge Mg Ge 159.56(4) 2_565 5_556
Ge Mg Ge 83.119(8) 2 5_556
Ni Mg Ge 51.139(18) 6_557 5_566
Ni Mg Ge 132.929(16) . 5_566
Ge Mg Ge 83.119(8) 2_565 5_566
Ge Mg Ge 159.56(4) 2 5_566
Ge Mg Ge 93.25(3) 5_556 5_566
Ni Mg Ge 116.77(4) 6_557 6_556
Ni Mg Ge 94.60(3) . 6_556
Ge Mg Ge 108.27(3) 2_565 6_556
Ge Mg Ge 108.27(3) 2 6_556
Ge Mg Ge 91.91(3) 5_556 6_556
Ge Mg Ge 91.91(3) 5_566 6_556
Ni Mg Ni 63.14(2) 6_557 2_565
Ni Mg Ni 95.82(3) . 2_565
Ge Mg Ni 50.703(15) 2_565 2_565
Ge Mg Ni 113.11(4) 2 2_565
Ge Mg Ni 112.45(4) 5_556 2_565
Ge Mg Ni 49.927(14) 5_566 2_565
Ge Mg Ni 133.712(18) 6_556 2_565
Ni Mg Ni 63.14(2) 6_557 2
Ni Mg Ni 95.82(3) . 2
Ge Mg Ni 113.11(4) 2_565 2
Ge Mg Ni 50.703(15) 2 2
Ge Mg Ni 49.927(14) 5_556 2
Ge Mg Ni 112.45(4) 5_566 2
Ge Mg Ni 133.712(18) 6_556 2
Ni Mg Ni 89.74(3) 2_565 2
Ni Mg Ni 90.56(2) 6_557 5_556
Ni Mg Ni 113.02(3) . 5_556
Ge Mg Ni 152.64(4) 2_565 5_556
Ge Mg Ni 87.464(12) 2 5_556
Ge Mg Ni 47.604(14) 5_556 5_556
Ge Mg Ni 104.95(3) 5_566 5_556
Ge Mg Ni 46.414(16) 6_556 5_556
Ni Mg Ni 151.14(4) 2_565 5_556
Ni Mg Ni 88.340(12) 2 5_556
Ni Mg Ni 90.56(2) 6_557 5_566
Ni Mg Ni 113.02(3) . 5_566
Ge Mg Ni 87.465(12) 2_565 5_566
Ge Mg Ni 152.64(4) 2 5_566
Ge Mg Ni 104.95(3) 5_556 5_566
Ge Mg Ni 47.604(14) 5_566 5_566
Ge Mg Ni 46.414(16) 6_556 5_566
Ni Mg Ni 88.340(12) 2_565 5_566
Ni Mg Ni 151.14(4) 2 5_566
Ni Mg Ni 79.77(3) 5_556 5_566
Ni Mg Ge 45.917(19) 6_557 1_556
Ni Mg Ge 102.71(3) . 1_556
Ge Mg Ge 83.25(2) 2_565 1_556
Ge Mg Ge 83.25(2) 2 1_556
Ge Mg Ge 76.36(2) 5_556 1_556
Ge Mg Ge 76.36(2) 5_566 1_556
Ge Mg Ge 162.69(4) 6_556 1_556
Ni Mg Ge 45.043(16) 2_565 1_556
Ni Mg Ge 45.043(16) 2 1_556
Ni Mg Ge 123.91(2) 5_556 1_556
Ni Mg Ge 123.91(2) 5_566 1_556
Ge Ni Ge 116.75(2) 2_565 2
Ge Ni Ge 104.113(14) 2_565 6_656
Ge Ni Ge 104.113(14) 2 6_656
Ge Ni Ge 114.376(11) 2_565 .
Ge Ni Ge 114.376(11) 2 .
Ge Ni Ge 100.379(15) 6_656 .
Ge Ni Mg 65.806(14) 2_565 6_657
Ge Ni Mg 65.806(14) 2 6_657
Ge Ni Mg 79.11(2) 6_656 6_657
Ge Ni Mg 179.49(3) . 6_657
Ge Ni Mg 64.914(13) 2_565 .
Ge Ni Mg 64.914(13) 2 .
Ge Ni Mg 153.76(3) 6_656 .
Ge Ni Mg 105.86(3) . .
Mg Ni Mg 74.644(15) 6_657 .
Ge Ni Mg 164.69(2) 2_565 2_554
Ge Ni Mg 76.297(16) 2 2_554
Ge Ni Mg 63.20(2) 6_656 2_554
Ge Ni Mg 62.83(2) . 2_554
Mg Ni Mg 116.86(2) 6_657 2_554
Mg Ni Mg 130.257(13) . 2_554
Ge Ni Mg 76.297(16) 2_565 2_564
Ge Ni Mg 164.69(2) 2 2_564
Ge Ni Mg 63.20(2) 6_656 2_564
Ge Ni Mg 62.83(2) . 2_564
Mg Ni Mg 116.86(2) 6_657 2_564
Mg Ni Mg 130.257(13) . 2_564
Mg Ni Mg 89.73(3) 2_554 2_564
Ge Ni Ni 52.214(9) 2_565 5_666
Ge Ni Ni 124.32(2) 2 5_666
Ge Ni Ni 51.899(13) 6_656 5_666
Ge Ni Ni 118.797(17) . 5_666
Mg Ni Ni 60.891(18) 6_657 5_666
Mg Ni Ni 112.76(2) . 5_666
Mg Ni Ni 114.53(3) 2_554 5_666
Mg Ni Ni 55.97(2) 2_564 5_666
Ge Ni Ni 124.32(2) 2_565 5_656
Ge Ni Ni 52.214(10) 2 5_656
Ge Ni Ni 51.899(13) 6_656 5_656
Ge Ni Ni 118.797(17) . 5_656
Mg Ni Ni 60.891(18) 6_657 5_656
Mg Ni Ni 112.76(2) . 5_656
Mg Ni Ni 55.97(2) 2_554 5_656
Mg Ni Ni 114.53(3) 2_564 5_656
Ni Ni Ni 87.40(2) 5_666 5_656
Ge Ni Mg 125.72(2) 2_565 5_556
Ge Ni Mg 59.464(18) 2 5_556
Ge Ni Mg 129.995(18) 6_656 5_556
Ge Ni Mg 58.119(19) . 5_556
Mg Ni Mg 122.21(3) 6_657 5_556
Mg Ni Mg 66.98(3) . 5_556
Mg Ni Mg 66.935(13) 2_554 5_556
Mg Ni Mg 120.860(19) 2_564 5_556
Ni Ni Mg 175.97(2) 5_666 5_556
Ni Ni Mg 96.402(13) 5_656 5_556
Ge Ni Mg 59.464(18) 2_565 5_566
Ge Ni Mg 125.72(2) 2 5_566
Ge Ni Mg 129.995(18) 6_656 5_566
Ge Ni Mg 58.119(19) . 5_566
Mg Ni Mg 122.21(3) 6_657 5_566
Mg Ni Mg 66.98(3) . 5_566
Mg Ni Mg 120.860(19) 2_554 5_566
Mg Ni Mg 66.935(13) 2_564 5_566
Ni Ni Mg 96.402(13) 5_666 5_566
Ni Ni Mg 175.97(2) 5_656 5_566
Mg Ni Mg 79.77(3) 5_556 5_566
Ni Ge Ni 116.75(2) 2_554 2_564
Ni Ge Ni 75.888(14) 2_554 6_556
Ni Ge Ni 75.888(14) 2_564 6_556
Ni Ge Ni 121.534(10) 2_554 .
Ni Ge Ni 121.534(10) 2_564 .
Ni Ge Ni 121.878(17) 6_556 .
Ni Ge Mg 143.76(3) 2_554 2_564
Ni Ge Mg 64.438(19) 2_564 2_564
Ni Ge Mg 133.253(15) 6_556 2_564
Ni Ge Mg 66.47(2) . 2_564
Ni Ge Mg 64.438(19) 2_554 2_554
Ni Ge Mg 143.76(3) 2_564 2_554
Ni Ge Mg 133.253(15) 6_556 2_554
Ni Ge Mg 66.47(2) . 2_554
Mg Ge Mg 93.27(3) 2_564 2_554
Ni Ge Mg 63.06(2) 2_554 5_556
Ni Ge Mg 141.69(2) 2_564 5_556
Ni Ge Mg 66.87(2) 6_556 5_556
Ni Ge Mg 74.28(2) . 5_556
Mg Ge Mg 140.599(15) 2_564 5_556
Mg Ge Mg 73.491(10) 2_554 5_556
Ni Ge Mg 141.69(2) 2_554 5_566
Ni Ge Mg 63.06(2) 2_564 5_566
Ni Ge Mg 66.87(2) 6_556 5_566
Ni Ge Mg 74.28(2) . 5_566
Mg Ge Mg 73.491(10) 2_564 5_566
Mg Ge Mg 140.599(15) 2_554 5_566
Mg Ge Mg 93.25(3) 5_556 5_566
Ni Ge Mg 74.122(15) 2_554 6_656
Ni Ge Mg 74.122(15) 2_564 6_656
Ni Ge Mg 120.84(3) 6_556 6_656
Ni Ge Mg 117.28(3) . 6_656
Mg Ge Mg 71.73(3) 2_564 6_656
Mg Ge Mg 71.73(3) 2_554 6_656
Mg Ge Mg 133.241(17) 5_556 6_656
Mg Ge Mg 133.241(17) 5_566 6_656
Ni Ge Mg 58.660(10) 2_554 1_554
Ni Ge Mg 58.660(10) 2_564 1_554
Ni Ge Mg 54.97(2) 6_556 1_554
Ni Ge Mg 176.85(2) . 1_554
Mg Ge Mg 115.43(3) 2_564 1_554
Mg Ge Mg 115.43(3) 2_554 1_554
Mg Ge Mg 103.64(2) 5_556 1_554
Mg Ge Mg 103.64(2) 5_566 1_554
Mg Ge Mg 65.874(9) 6_656 1_554

loop_
_geom_bond_atom_site_label_1
_geom_bond_atom_site_label_2
_geom_bond_distance
_geom_bond_site_symmetry_2
Mg Ni 2.7372(11) 6_557
Mg Ni 2.7893(11) .
Mg Ge 2.8003(7) 2_565
Mg Ge 2.8003(7) 2
Mg Ge 2.8008(7) 5_556
Mg Ge 2.8008(7) 5_566
Mg Ge 2.8430(11) 6_556
Mg Ni 2.8857(8) 2_565
Mg Ni 2.8857(8) 2
Mg Ni 3.1749(9) 5_556
Mg Ni 3.1749(9) 5_566
Mg Ge 3.2825(11) 1_556
Ni Ge 2.3909(3) 2_565
Ni Ge 2.3909(3) 2
Ni Ge 2.4012(5) 6_656
Ni Ge 2.4358(5) .
Ni Mg 2.7371(11) 6_657
Ni Mg 2.8857(8) 2_554
Ni Mg 2.8857(8) 2_564
Ni Ni 2.9466(6) 5_666
Ni Ni 2.9466(6) 5_656
Ni Mg 3.1749(9) 5_556
Ni Mg 3.1749(9) 5_566
Ge Ni 2.3909(3) 2_554
Ge Ni 2.3909(3) 2_564
Ge Ni 2.4012(5) 6_556
Ge Mg 2.8003(7) 2_564
Ge Mg 2.8003(7) 2_554
Ge Mg 2.8008(7) 5_556
Ge Mg 2.8008(7) 5_566
Ge Mg 2.8430(11) 6_656
Ge Mg 3.2825(11) 1_554
